data_1573532
loop_
_publ_author_name
'Khamrang, Themmila'
'Kannan, A.'
'Ponraj, C.'
'Hemamalini, Madhukar'
'Antony, G. Jerald Maria'
'Saravanan, Dhandayutham'

_publ_section_title
;
 6-Bromo-9,9-diethyl-N,N-diphenylfluoren-2-amine
;
_journal_coeditor_code HB4495
_journal_issue 12
_journal_name_full IUCrData
_journal_paper_doi 10.1107/S2414314624011763
_journal_volume 9
_journal_year 2024
_chemical_formula_iupac 'C29 H26 Br N'
_chemical_formula_moiety 'C29 H26 Br N'
_chemical_formula_sum 'C29 H26 Br N'
_chemical_formula_weight 468.42
_chemical_name_systematic
;
6-Bromo-9,9-diethyl-<i>N</i>,<i>N</i>-diphenylfluoren-2-amine
;
_space_group_crystal_system monoclinic
_space_group_IT_number 14
_space_group_name_Hall '-P 2ybc'
_space_group_name_H-M_alt 'P 1 21/c 1'
_atom_sites_solution_hydrogens geom
_atom_sites_solution_primary dual
_audit_creation_method SHELXL-2018/3
_cell_angle_alpha 90
_cell_angle_beta 105.372(12)
_cell_angle_gamma 90
_cell_formula_units_Z 4
_cell_length_a 12.7044(14)
_cell_length_b 10.5123(17)
_cell_length_c 18.2491(19)
_cell_measurement_reflns_used 9567
_cell_measurement_temperature 293(2)
_cell_measurement_theta_max 26.459
_cell_measurement_theta_min 3.577
_cell_volume 2350.0(5)
_computing_cell_refinement
;
CrysAlis PRO (Agilent, 2012)
;
_computing_data_collection
;
CrysAlis PRO (Agilent, 2012)
;
_computing_data_reduction
;
CrysAlis PRO (Agilent, 2012)
;
_computing_molecular_graphics
;
PLATON (Spek, 2020)
;
_computing_publication_material
;
PLATON (Spek, 2020)
;
_computing_structure_refinement
;
<i>SHELXL2018/3</i> (Sheldrick, 2015b)
;
_computing_structure_solution
;
<i>SHELXT2018/2</i> (Sheldrick, 2015a)
;
_diffrn_ambient_temperature 293(2)
_diffrn_measured_fraction_theta_full 0.992
_diffrn_measured_fraction_theta_max 0.991
_diffrn_measurement_device_type 'Agilent Xcalibur, Atlas, Gemini'
_diffrn_measurement_method '\w scans'
_diffrn_radiation_type MoK\a
_diffrn_radiation_wavelength 0.71073
_diffrn_reflns_av_R_equivalents 0.0288
_diffrn_reflns_av_unetI/netI 0.0552
_diffrn_reflns_limit_h_max 15
_diffrn_reflns_limit_h_min -9
_diffrn_reflns_limit_k_max 6
_diffrn_reflns_limit_k_min -13
_diffrn_reflns_limit_l_max 22
_diffrn_reflns_limit_l_min -20
_diffrn_reflns_number 8476
_diffrn_reflns_theta_full 26.000
_diffrn_reflns_theta_max 26.372
_diffrn_reflns_theta_min 3.513
_diffrn_source 'fine-focus sealed tube'
_diffrn_standards_decay_% 0
_diffrn_standards_interval_count 0
_diffrn_standards_interval_time 0
_diffrn_standards_number 0
_exptl_absorpt_coefficient_mu 1.765
_exptl_absorpt_correction_T_max 0.5778
_exptl_absorpt_correction_T_min 0.5069
_exptl_absorpt_correction_type multi-scan
_exptl_absorpt_process_details
;
(CrysAlis RED; Agilent, 2012)
;
_exptl_crystal_colour colourless
_exptl_crystal_density_diffrn 1.324
_exptl_crystal_density_method 'not measured'
_exptl_crystal_description plate
_exptl_crystal_F_000 968
_exptl_crystal_size_max 0.369
_exptl_crystal_size_mid 0.319
_exptl_crystal_size_min 0.285
_refine_diff_density_max 0.535
_refine_diff_density_min -0.602
_refine_ls_extinction_method none
_refine_ls_goodness_of_fit_ref 1.021
_refine_ls_hydrogen_treatment constr
_refine_ls_matrix_type full
_refine_ls_number_parameters 282
_refine_ls_number_reflns 4762
_refine_ls_number_restraints 0
_refine_ls_restrained_S_all 1.021
_refine_ls_R_factor_all 0.0944
_refine_ls_R_factor_gt 0.0479
_refine_ls_shift/su_max 0.001
_refine_ls_shift/su_mean 0.000
_refine_ls_structure_factor_coef Fsqd
_refine_ls_weighting_details 'w=1/[\s^2^(Fo^2^)+(0.0391P)^2^+1.1250P] where P=(Fo^2^+2Fc^2^)/3'
_refine_ls_weighting_scheme calc
_refine_ls_wR_factor_gt 0.0964
_refine_ls_wR_factor_ref 0.1168
_reflns_number_gt 2977
_reflns_number_total 4762
_reflns_threshold_expression 'I > 2\s(I)'
_cod_data_source_file hb4495.cif
_cod_data_source_block I
_cod_original_sg_symbol_H-M 'P 21/c'
_cod_database_code 1573532
_shelx_space_group_comment
;
The symmetry employed for this shelxl refinement is uniquely defined
by the following loop, which should always be used as a source of
symmetry information in preference to the above space-group names.
They are only intended as comments.
;
_shelx_estimated_absorpt_t_min 0.562
_shelx_estimated_absorpt_t_max 0.633

loop_
_space_group_symop_operation_xyz
'x, y, z'
'-x, y+1/2, -z+1/2'
'-x, -y, -z'
'x, -y-1/2, z-1/2'

loop_
_atom_site_type_symbol
_atom_site_label
_atom_site_fract_x
_atom_site_fract_y
_atom_site_fract_z
_atom_site_U_iso_or_equiv
_atom_site_adp_type
_atom_site_calc_flag
_atom_site_occupancy
_atom_site_disorder_assembly
_atom_site_disorder_group
Br Br1 0.95429(3) 0.61601(5) 0.10095(2) 0.0858(2) Uani d 1 . .
N N1 0.6358(2) 0.3480(3) 0.52774(13) 0.0483(7) Uani d 1 . .
C C6 0.6913(2) 0.4055(3) 0.59604(15) 0.0397(7) Uani d 1 . .
C C12 0.5429(2) 0.2704(3) 0.52127(15) 0.0403(7) Uani d 1 . .
C C5 0.6402(2) 0.4278(3) 0.65293(16) 0.0457(8) Uani d 1 . .
H H16 0.567720 0.403893 0.646045 0.055 Uiso calc 1 . .
C C25 0.6902(2) 0.4777(3) 0.43321(15) 0.0425(7) Uani d 1 . .
H H2 0.668430 0.550728 0.453992 0.051 Uiso calc 1 . .
C C1 0.7982(2) 0.4448(3) 0.60737(16) 0.0462(8) Uani d 1 . .
H H20 0.833360 0.432118 0.569297 0.055 Uiso calc 1 . .
C C24 0.7358(2) 0.4858(3) 0.37282(15) 0.0389(7) Uani d 1 . .
C C16 0.7665(2) 0.3769(3) 0.34112(15) 0.0417(7) Uani d 1 . .
C C4 0.6958(3) 0.4849(3) 0.71935(17) 0.0510(8) Uani d 1 . .
H H17 0.660812 0.498929 0.757410 0.061 Uiso calc 1 . .
C C22 0.8134(2) 0.5466(3) 0.27537(15) 0.0415(7) Uani d 1 . .
C C17 0.8142(2) 0.4145(3) 0.27948(16) 0.0429(7) Uani d 1 . .
C C23 0.7604(2) 0.6046(3) 0.33320(15) 0.0420(7) Uani d 1 . .
C C21 0.8555(2) 0.6077(3) 0.22258(16) 0.0489(8) Uani d 1 . .
H H6 0.856900 0.696032 0.220138 0.059 Uiso calc 1 . .
C C7 0.5403(2) 0.1756(3) 0.57312(17) 0.0502(8) Uani d 1 . .
H H22 0.600767 0.161627 0.614011 0.060 Uiso calc 1 . .
C C13 0.6774(2) 0.3589(3) 0.46244(16) 0.0439(7) Uani d 1 . .
C C26 0.6551(3) 0.6756(3) 0.29330(19) 0.0572(9) Uani d 1 . .
H H30A 0.620478 0.704973 0.331615 0.069 Uiso calc 1 . .
H H30B 0.674493 0.750156 0.268381 0.069 Uiso calc 1 . .
C C11 0.4529(3) 0.2877(3) 0.46116(17) 0.0525(8) Uani d 1 . .
H H26 0.453256 0.350736 0.425475 0.063 Uiso calc 1 . .
C C3 0.8025(3) 0.5218(3) 0.73041(19) 0.0550(9) Uani d 1 . .
H H18 0.840137 0.559872 0.775801 0.066 Uiso calc 1 . .
C C14 0.7071(3) 0.2511(3) 0.43068(17) 0.0538(9) Uani d 1 . .
H H13 0.697315 0.171879 0.450604 0.065 Uiso calc 1 . .
C C2 0.8527(3) 0.5018(3) 0.67364(18) 0.0530(8) Uani d 1 . .
H H19 0.924772 0.527292 0.680377 0.064 Uiso calc 1 . .
C C15 0.7516(3) 0.2588(3) 0.36916(18) 0.0534(8) Uani d 1 . .
H H12 0.770937 0.185547 0.347291 0.064 Uiso calc 1 . .
C C28 0.8353(3) 0.6960(3) 0.38836(18) 0.0554(9) Uani d 1 . .
H H28A 0.853799 0.765901 0.359389 0.066 Uiso calc 1 . .
H H28B 0.795045 0.731182 0.421969 0.066 Uiso calc 1 . .
C C18 0.8542(3) 0.3425(3) 0.22966(17) 0.0538(9) Uani d 1 . .
H H9 0.853886 0.254087 0.232049 0.065 Uiso calc 1 . .
C C20 0.8952(2) 0.5344(4) 0.17374(16) 0.0534(9) Uani d 1 . .
C C19 0.8947(3) 0.4046(4) 0.17605(17) 0.0594(10) Uani d 1 . .
H H8 0.921608 0.357949 0.141644 0.071 Uiso calc 1 . .
C C10 0.3627(3) 0.2128(4) 0.4534(2) 0.0614(10) Uani d 1 . .
H H25 0.302388 0.225092 0.412174 0.074 Uiso calc 1 . .
C C8 0.4492(3) 0.1026(3) 0.5645(2) 0.0616(9) Uani d 1 . .
H H23 0.448149 0.039306 0.599897 0.074 Uiso calc 1 . .
C C9 0.3599(3) 0.1205(4) 0.5050(2) 0.0631(10) Uani d 1 . .
H H24 0.297871 0.070585 0.499736 0.076 Uiso calc 1 . .
C C27 0.5732(3) 0.5986(4) 0.2352(2) 0.0750(12) Uani d 1 . .
H H31A 0.603564 0.576906 0.193923 0.112 Uiso calc 1 . .
H H31B 0.507957 0.647711 0.216245 0.112 Uiso calc 1 . .
H H31C 0.556058 0.522199 0.258433 0.112 Uiso calc 1 . .
C C29 0.9385(3) 0.6393(4) 0.4357(2) 0.0774(12) Uani d 1 . .
H H29A 0.974601 0.593977 0.403666 0.116 Uiso calc 1 . .
H H29B 0.922103 0.581655 0.471999 0.116 Uiso calc 1 . .
H H29C 0.985418 0.705712 0.462089 0.116 Uiso calc 1 . .

loop_
_atom_site_aniso_label
_atom_site_aniso_U_11
_atom_site_aniso_U_22
_atom_site_aniso_U_33
_atom_site_aniso_U_12
_atom_site_aniso_U_13
_atom_site_aniso_U_23
Br1 0.0712(3) 0.1406(5) 0.0560(2) -0.0011(3) 0.03493(19) 0.0268(2)
N1 0.0527(15) 0.0639(18) 0.0314(13) -0.0212(14) 0.0167(11) -0.0053(12)
C6 0.0426(16) 0.0447(18) 0.0320(14) -0.0033(15) 0.0100(12) 0.0057(14)
C12 0.0406(15) 0.0489(19) 0.0327(15) -0.0046(15) 0.0121(12) -0.0013(14)
C5 0.0433(16) 0.056(2) 0.0402(16) -0.0045(16) 0.0147(13) 0.0002(15)
C25 0.0476(17) 0.0478(19) 0.0346(15) -0.0043(16) 0.0155(13) -0.0045(14)
C1 0.0435(16) 0.058(2) 0.0377(16) -0.0037(16) 0.0123(13) 0.0026(15)
C24 0.0422(16) 0.0428(18) 0.0326(14) -0.0032(15) 0.0114(12) 0.0000(14)
C16 0.0496(17) 0.0450(19) 0.0338(15) -0.0045(16) 0.0167(13) -0.0039(14)
C4 0.064(2) 0.051(2) 0.0419(17) 0.0019(18) 0.0213(15) -0.0049(16)
C22 0.0375(15) 0.056(2) 0.0310(14) -0.0012(16) 0.0099(12) 0.0033(14)
C17 0.0428(16) 0.055(2) 0.0339(15) -0.0055(16) 0.0153(13) -0.0044(15)
C23 0.0485(17) 0.0449(18) 0.0355(15) -0.0003(16) 0.0162(13) 0.0021(14)
C21 0.0434(16) 0.067(2) 0.0377(16) -0.0026(17) 0.0133(13) 0.0083(16)
C7 0.0452(18) 0.056(2) 0.0460(18) -0.0095(17) 0.0069(14) 0.0107(16)
C13 0.0485(17) 0.053(2) 0.0332(15) -0.0129(16) 0.0153(13) -0.0025(14)
C26 0.058(2) 0.060(2) 0.058(2) 0.0127(19) 0.0254(17) 0.0139(18)
C11 0.0548(19) 0.060(2) 0.0405(17) -0.0001(18) 0.0084(15) 0.0087(16)
C3 0.064(2) 0.049(2) 0.0468(18) -0.0053(19) 0.0054(16) -0.0097(16)
C14 0.074(2) 0.0434(19) 0.0515(19) -0.0135(18) 0.0290(17) 0.0006(16)
C2 0.0447(17) 0.059(2) 0.052(2) -0.0061(17) 0.0069(15) 0.0015(17)
C15 0.072(2) 0.0405(19) 0.0551(19) -0.0057(18) 0.0306(17) -0.0086(16)
C28 0.067(2) 0.051(2) 0.0523(19) -0.0091(19) 0.0234(17) -0.0034(17)
C18 0.0571(19) 0.062(2) 0.0465(18) -0.0045(18) 0.0215(15) -0.0113(17)
C20 0.0428(17) 0.087(3) 0.0330(16) -0.002(2) 0.0141(13) 0.0087(18)
C19 0.0536(19) 0.091(3) 0.0381(17) -0.003(2) 0.0211(15) -0.0135(19)
C10 0.0425(18) 0.078(3) 0.056(2) 0.000(2) 0.0001(15) -0.009(2)
C8 0.064(2) 0.059(2) 0.064(2) -0.014(2) 0.0204(18) 0.0081(19)
C9 0.0455(19) 0.070(3) 0.074(2) -0.0159(19) 0.0153(18) -0.012(2)
C27 0.050(2) 0.115(3) 0.058(2) 0.007(2) 0.0118(17) 0.004(2)
C29 0.059(2) 0.100(3) 0.068(2) -0.005(2) 0.0079(19) -0.018(2)

loop_
_atom_type_symbol
_atom_type_description
_atom_type_scat_dispersion_real
_atom_type_scat_dispersion_imag
_atom_type_scat_source
C C 0.0033 0.0016 'International Tables Vol C Tables 4.2.6.8 and 6.1.1.4'
H H 0.0000 0.0000 'International Tables Vol C Tables 4.2.6.8 and 6.1.1.4'
Br Br -0.2901 2.4595 'International Tables Vol C Tables 4.2.6.8 and 6.1.1.4'
N N 0.0061 0.0033 'International Tables Vol C Tables 4.2.6.8 and 6.1.1.4'

loop_
_geom_angle_atom_site_label_1
_geom_angle_atom_site_label_2
_geom_angle_atom_site_label_3
_geom_angle_site_symmetry_1
_geom_angle_site_symmetry_3
_geom_angle
_geom_angle_publ_flag
C6 N1 C12 . . 122.5(2) ?
C6 N1 C13 . . 119.9(2) ?
C12 N1 C13 . . 117.5(2) ?
C1 C6 C5 . . 118.4(3) ?
C1 C6 N1 . . 120.5(2) ?
C5 C6 N1 . . 121.1(3) ?
C11 C12 C7 . . 118.5(3) ?
C11 C12 N1 . . 119.4(3) ?
C7 C12 N1 . . 122.1(3) ?
C4 C5 C6 . . 120.3(3) ?
C4 C5 H16 . . 119.9 ?
C6 C5 H16 . . 119.9 ?
C24 C25 C13 . . 118.8(3) ?
C24 C25 H2 . . 120.6 ?
C13 C25 H2 . . 120.6 ?
C2 C1 C6 . . 120.8(3) ?
C2 C1 H20 . . 119.6 ?
C6 C1 H20 . . 119.6 ?
C25 C24 C16 . . 120.6(3) ?
C25 C24 C23 . . 128.0(3) ?
C16 C24 C23 . . 111.4(2) ?
C15 C16 C24 . . 120.6(3) ?
C15 C16 C17 . . 130.9(3) ?
C24 C16 C17 . . 108.5(3) ?
C5 C4 C3 . . 120.8(3) ?
C5 C4 H17 . . 119.6 ?
C3 C4 H17 . . 119.6 ?
C21 C22 C17 . . 120.3(3) ?
C21 C22 C23 . . 128.5(3) ?
C17 C22 C23 . . 111.2(2) ?
C18 C17 C22 . . 120.8(3) ?
C18 C17 C16 . . 131.0(3) ?
C22 C17 C16 . . 108.2(3) ?
C24 C23 C22 . . 100.7(2) ?
C24 C23 C28 . . 112.0(2) ?
C22 C23 C28 . . 113.3(2) ?
C24 C23 C26 . . 111.2(2) ?
C22 C23 C26 . . 110.8(2) ?
C28 C23 C26 . . 108.6(3) ?
C20 C21 C22 . . 118.0(3) ?
C20 C21 H6 . . 121.0 ?
C22 C21 H6 . . 121.0 ?
C8 C7 C12 . . 120.1(3) ?
C8 C7 H22 . . 119.9 ?
C12 C7 H22 . . 119.9 ?
C14 C13 C25 . . 120.6(3) ?
C14 C13 N1 . . 119.3(3) ?
C25 C13 N1 . . 120.0(3) ?
C27 C26 C23 . . 115.1(3) ?
C27 C26 H30A . . 108.5 ?
C23 C26 H30A . . 108.5 ?
C27 C26 H30B . . 108.5 ?
C23 C26 H30B . . 108.5 ?
H30A C26 H30B . . 107.5 ?
C10 C11 C12 . . 120.3(3) ?
C10 C11 H26 . . 119.8 ?
C12 C11 H26 . . 119.8 ?
C2 C3 C4 . . 119.0(3) ?
C2 C3 H18 . . 120.5 ?
C4 C3 H18 . . 120.5 ?
C13 C14 C15 . . 120.7(3) ?
C13 C14 H13 . . 119.6 ?
C15 C14 H13 . . 119.6 ?
C1 C2 C3 . . 120.6(3) ?
C1 C2 H19 . . 119.7 ?
C3 C2 H19 . . 119.7 ?
C16 C15 C14 . . 118.7(3) ?
C16 C15 H12 . . 120.6 ?
C14 C15 H12 . . 120.6 ?
C29 C28 C23 . . 115.4(3) ?
C29 C28 H28A . . 108.4 ?
C23 C28 H28A . . 108.4 ?
C29 C28 H28B . . 108.4 ?
C23 C28 H28B . . 108.4 ?
H28A C28 H28B . . 107.5 ?
C17 C18 C19 . . 118.5(3) ?
C17 C18 H9 . . 120.7 ?
C19 C18 H9 . . 120.7 ?
C19 C20 C21 . . 122.4(3) ?
C19 C20 Br1 . . 118.7(3) ?
C21 C20 Br1 . . 118.9(3) ?
C20 C19 C18 . . 119.9(3) ?
C20 C19 H8 . . 120.0 ?
C18 C19 H8 . . 120.0 ?
C9 C10 C11 . . 121.0(3) ?
C9 C10 H25 . . 119.5 ?
C11 C10 H25 . . 119.5 ?
C9 C8 C7 . . 121.2(3) ?
C9 C8 H23 . . 119.4 ?
C7 C8 H23 . . 119.4 ?
C10 C9 C8 . . 118.8(3) ?
C10 C9 H24 . . 120.6 ?
C8 C9 H24 . . 120.6 ?
C26 C27 H31A . . 109.5 ?
C26 C27 H31B . . 109.5 ?
H31A C27 H31B . . 109.5 ?
C26 C27 H31C . . 109.5 ?
H31A C27 H31C . . 109.5 ?
H31B C27 H31C . . 109.5 ?
C28 C29 H29A . . 109.5 ?
C28 C29 H29B . . 109.5 ?
H29A C29 H29B . . 109.5 ?
C28 C29 H29C . . 109.5 ?
H29A C29 H29C . . 109.5 ?
H29B C29 H29C . . 109.5 ?

loop_
_geom_bond_atom_site_label_1
_geom_bond_atom_site_label_2
_geom_bond_site_symmetry_2
_geom_bond_distance
_geom_bond_publ_flag
Br1 C20 . 1.896(3) ?
N1 C6 . 1.397(4) ?
N1 C12 . 1.413(4) ?
N1 C13 . 1.431(3) ?
C6 C1 . 1.381(4) ?
C6 C5 . 1.383(4) ?
C12 C11 . 1.371(4) ?
C12 C7 . 1.380(4) ?
C5 C4 . 1.369(4) ?
C5 H16 . 0.9300 ?
C25 C24 . 1.376(4) ?
C25 C13 . 1.385(4) ?
C25 H2 . 0.9300 ?
C1 C2 . 1.363(4) ?
C1 H20 . 0.9300 ?
C24 C16 . 1.385(4) ?
C24 C23 . 1.517(4) ?
C16 C15 . 1.375(4) ?
C16 C17 . 1.466(4) ?
C4 C3 . 1.373(4) ?
C4 H17 . 0.9300 ?
C22 C21 . 1.378(4) ?
C22 C17 . 1.391(4) ?
C22 C23 . 1.522(4) ?
C17 C18 . 1.380(4) ?
C23 C28 . 1.527(4) ?
C23 C26 . 1.536(4) ?
C21 C20 . 1.372(4) ?
C21 H6 . 0.9300 ?
C7 C8 . 1.363(4) ?
C7 H22 . 0.9300 ?
C13 C14 . 1.371(4) ?
C26 C27 . 1.509(5) ?
C26 H30A . 0.9700 ?
C26 H30B . 0.9700 ?
C11 C10 . 1.367(4) ?
C11 H26 . 0.9300 ?
C3 C2 . 1.370(4) ?
C3 H18 . 0.9300 ?
C14 C15 . 1.387(4) ?
C14 H13 . 0.9300 ?
C2 H19 . 0.9300 ?
C15 H12 . 0.9300 ?
C28 C29 . 1.491(5) ?
C28 H28A . 0.9700 ?
C28 H28B . 0.9700 ?
C18 C19 . 1.384(4) ?
C18 H9 . 0.9300 ?
C20 C19 . 1.365(5) ?
C19 H8 . 0.9300 ?
C10 C9 . 1.359(5) ?
C10 H25 . 0.9300 ?
C8 C9 . 1.360(5) ?
C8 H23 . 0.9300 ?
C9 H24 . 0.9300 ?
C27 H31A . 0.9600 ?
C27 H31B . 0.9600 ?
C27 H31C . 0.9600 ?
C29 H29A . 0.9600 ?
C29 H29B . 0.9600 ?
C29 H29C . 0.9600 ?

loop_
_geom_hbond_atom_site_label_D
_geom_hbond_atom_site_label_H
_geom_hbond_atom_site_label_A
_geom_hbond_site_symmetry_A
_geom_hbond_distance_DH
_geom_hbond_distance_HA
_geom_hbond_distance_DA
_geom_hbond_angle_DHA
C2 H19 Cg5 3_766 0.93 2.87 3.692(4) 148

loop_
_geom_torsion_atom_site_label_1
_geom_torsion_atom_site_label_2
_geom_torsion_atom_site_label_3
_geom_torsion_atom_site_label_4
_geom_torsion_site_symmetry_1
_geom_torsion_site_symmetry_2
_geom_torsion_site_symmetry_3
_geom_torsion_site_symmetry_4
_geom_torsion
_geom_torsion_publ_flag
C12 N1 C6 C1 . . . . 158.9(3) ?
C13 N1 C6 C1 . . . . -16.4(4) ?
C12 N1 C6 C5 . . . . -22.9(4) ?
C13 N1 C6 C5 . . . . 161.8(3) ?
C6 N1 C12 C11 . . . . 133.9(3) ?
C13 N1 C12 C11 . . . . -50.7(4) ?
C6 N1 C12 C7 . . . . -47.1(4) ?
C13 N1 C12 C7 . . . . 128.2(3) ?
C1 C6 C5 C4 . . . . -1.4(5) ?
N1 C6 C5 C4 . . . . -179.6(3) ?
C5 C6 C1 C2 . . . . 1.3(5) ?
N1 C6 C1 C2 . . . . 179.5(3) ?
C13 C25 C24 C16 . . . . 1.0(4) ?
C13 C25 C24 C23 . . . . -178.2(3) ?
C25 C24 C16 C15 . . . . 0.4(4) ?
C23 C24 C16 C15 . . . . 179.7(3) ?
C25 C24 C16 C17 . . . . -178.8(3) ?
C23 C24 C16 C17 . . . . 0.5(3) ?
C6 C5 C4 C3 . . . . 0.5(5) ?
C21 C22 C17 C18 . . . . -1.8(5) ?
C23 C22 C17 C18 . . . . 177.1(3) ?
C21 C22 C17 C16 . . . . 179.0(3) ?
C23 C22 C17 C16 . . . . -2.1(3) ?
C15 C16 C17 C18 . . . . 2.8(6) ?
C24 C16 C17 C18 . . . . -178.1(3) ?
C15 C16 C17 C22 . . . . -178.1(3) ?
C24 C16 C17 C22 . . . . 1.0(3) ?
C25 C24 C23 C22 . . . . 177.6(3) ?
C16 C24 C23 C22 . . . . -1.7(3) ?
C25 C24 C23 C28 . . . . 56.9(4) ?
C16 C24 C23 C28 . . . . -122.4(3) ?
C25 C24 C23 C26 . . . . -64.9(4) ?
C16 C24 C23 C26 . . . . 115.8(3) ?
C21 C22 C23 C24 . . . . -178.9(3) ?
C17 C22 C23 C24 . . . . 2.3(3) ?
C21 C22 C23 C28 . . . . -59.1(4) ?
C17 C22 C23 C28 . . . . 122.1(3) ?
C21 C22 C23 C26 . . . . 63.3(4) ?
C17 C22 C23 C26 . . . . -115.5(3) ?
C17 C22 C21 C20 . . . . 1.5(4) ?
C23 C22 C21 C20 . . . . -177.1(3) ?
C11 C12 C7 C8 . . . . -0.7(5) ?
N1 C12 C7 C8 . . . . -179.7(3) ?
C24 C25 C13 C14 . . . . -1.6(4) ?
C24 C25 C13 N1 . . . . 176.6(3) ?
C6 N1 C13 C14 . . . . 118.5(3) ?
C12 N1 C13 C14 . . . . -57.0(4) ?
C6 N1 C13 C25 . . . . -59.7(4) ?
C12 N1 C13 C25 . . . . 124.8(3) ?
C24 C23 C26 C27 . . . . -57.7(3) ?
C22 C23 C26 C27 . . . . 53.5(4) ?
C28 C23 C26 C27 . . . . 178.6(3) ?
C7 C12 C11 C10 . . . . 0.3(5) ?
N1 C12 C11 C10 . . . . 179.3(3) ?
C5 C4 C3 C2 . . . . 0.6(5) ?
C25 C13 C14 C15 . . . . 0.7(5) ?
N1 C13 C14 C15 . . . . -177.5(3) ?
C6 C1 C2 C3 . . . . -0.2(5) ?
C4 C3 C2 C1 . . . . -0.7(5) ?
C24 C16 C15 C14 . . . . -1.2(5) ?
C17 C16 C15 C14 . . . . 177.7(3) ?
C13 C14 C15 C16 . . . . 0.7(5) ?
C24 C23 C28 C29 . . . . 52.8(4) ?
C22 C23 C28 C29 . . . . -60.3(4) ?
C26 C23 C28 C29 . . . . 176.1(3) ?
C22 C17 C18 C19 . . . . 0.8(5) ?
C16 C17 C18 C19 . . . . 179.8(3) ?
C22 C21 C20 C19 . . . . -0.3(5) ?
C22 C21 C20 Br1 . . . . -179.6(2) ?
C21 C20 C19 C18 . . . . -0.7(5) ?
Br1 C20 C19 C18 . . . . 178.6(2) ?
C17 C18 C19 C20 . . . . 0.5(5) ?
C12 C11 C10 C9 . . . . 0.4(5) ?
C12 C7 C8 C9 . . . . 0.4(5) ?
C11 C10 C9 C8 . . . . -0.8(5) ?
C7 C8 C9 C10 . . . . 0.4(6) ?
